data_7129836
loop_
_publ_author_name
'Yao, Tuanli'
'Zhao, Shuaijing'
'Liu, Tao'
'Wu, Yuting'
'Ma, Yanhui'
'Li, Tao'
'Qin, Xiangyang'

_publ_section_title
;
 Transition-metal-free approaches to 2,3-diarylated indenones from
 2-alkynylbenzaldehydes and phenols with tunable selectivity.
;
_journal_issue 29
_journal_name_full 'Chemical communications (Cambridge, England)'
_journal_page_first 4592
_journal_page_last 4595
_journal_paper_doi 10.1039/d2cc01324j
_journal_volume 58
_journal_year 2022
_chemical_formula_moiety 'C30 H31 N O4'
_chemical_formula_sum 'C30 H31 N O4'
_chemical_formula_weight 469.56
_space_group_crystal_system triclinic
_space_group_IT_number 2
_space_group_name_Hall '-P 1'
_space_group_name_H-M_alt 'P -1'
_atom_sites_solution_hydrogens geom
_atom_sites_solution_primary iterative
_atom_sites_solution_secondary difmap
_audit_creation_date 2021-12-21
_audit_creation_method
;
Olex2 1.2
(compiled 2018.05.29 svn.r3508 for OlexSys, GUI svn.r5506)
;
_audit_update_record
;
2021-12-22 deposited with the CCDC.	2022-03-15 downloaded from the CCDC.
;
_cell_angle_alpha 98.223(2)
_cell_angle_beta 92.734(2)
_cell_angle_gamma 119.2730(10)
_cell_formula_units_Z 4
_cell_length_a 11.4176(5)
_cell_length_b 11.6040(5)
_cell_length_c 22.5633(10)
_cell_measurement_reflns_used 9929
_cell_measurement_temperature 273(2)
_cell_measurement_theta_max 26.82
_cell_measurement_theta_min 2.40
_cell_volume 2556.8(2)
_computing_cell_refinement 'SAINT V8.40B (?, 2016)'
_computing_data_reduction 'SAINT V8.40B (?, 2016)'
_computing_molecular_graphics 'Olex2 (Dolomanov et al., 2009)'
_computing_publication_material 'Olex2 (Dolomanov et al., 2009)'
_computing_structure_refinement 'XL (Sheldrick, 2008)'
_computing_structure_solution 'olex2.solve (Bourhis et al., 2015)'
_diffrn_ambient_temperature 273.15
_diffrn_measured_fraction_theta_full 0.999
_diffrn_measured_fraction_theta_max 0.999
_diffrn_measurement_device_type 'Bruker APEX-II CCD'
_diffrn_measurement_method '\f and \w scans'
_diffrn_radiation_monochromator graphite
_diffrn_radiation_type MoK\a
_diffrn_radiation_wavelength 0.71073
_diffrn_reflns_av_R_equivalents 0.0882
_diffrn_reflns_av_unetI/netI 0.0526
_diffrn_reflns_limit_h_max 13
_diffrn_reflns_limit_h_min -13
_diffrn_reflns_limit_k_max 13
_diffrn_reflns_limit_k_min -13
_diffrn_reflns_limit_l_max 26
_diffrn_reflns_limit_l_min -26
_diffrn_reflns_number 79310
_diffrn_reflns_theta_full 25.00
_diffrn_reflns_theta_max 25.00
_diffrn_reflns_theta_min 2.05
_diffrn_source 'fine-focus sealed tube'
_diffrn_standards_number 0
_exptl_absorpt_coefficient_mu 0.080
_exptl_absorpt_correction_T_max 0.7456
_exptl_absorpt_correction_T_min 0.6896
_exptl_absorpt_correction_type none
_exptl_absorpt_process_details
;
SADABS-2016/2 (Bruker,2016/2) was used for absorption correction.
wR2(int) was 0.0715 before and 0.0657 after correction.
The Ratio of minimum to maximum transmission is 0.9249.
The \l/2 correction factor is Not present.
;
_exptl_crystal_colour red
_exptl_crystal_density_diffrn 1.220
_exptl_crystal_density_method 'not measured'
_exptl_crystal_description block
_exptl_crystal_F_000 1000
_exptl_crystal_size_max 0.21
_exptl_crystal_size_mid 0.21
_exptl_crystal_size_min 0.18
_refine_diff_density_max 0.272
_refine_diff_density_min -0.270
_refine_diff_density_rms 0.045
_refine_ls_extinction_method none
_refine_ls_goodness_of_fit_ref 1.030
_refine_ls_hydrogen_treatment constr
_refine_ls_matrix_type full
_refine_ls_number_parameters 647
_refine_ls_number_reflns 9018
_refine_ls_number_restraints 10
_refine_ls_restrained_S_all 1.083
_refine_ls_R_factor_all 0.1081
_refine_ls_R_factor_gt 0.0556
_refine_ls_shift/su_max 0.000
_refine_ls_shift/su_mean 0.000
_refine_ls_structure_factor_coef Fsqd
_refine_ls_weighting_details 'calc w=1/[\s^2^(Fo^2^)+(0.0774P)^2^+0.0000P] where P=(Fo^2^+2Fc^2^)/3'
_refine_ls_weighting_scheme calc
_refine_ls_wR_factor_gt 0.1320
_refine_ls_wR_factor_ref 0.1501
_reflns_number_gt 5475
_reflns_number_total 9018
_reflns_threshold_expression >2sigma(I)
_cod_data_source_file d2cc01324j2.cif
_cod_data_source_block sust_3232_0m_a
_cod_depositor_comments 'Adding full bibliography for 7129831--7129837.cif.'
_cod_original_cell_volume 2556.78(19)
_cod_database_code 7129836
_olex2_refinement_description
;
1. Fixed Uiso
 At 1.2 times of:
  All C(H) groups
 At 1.5 times of:
  All C(H,H,H) groups, All O(H) groups
2. Restrained distances
 H5-H59c
 2.45 with sigma of 0.02
 H1-H37a
 2.45 with sigma of 0.02
 H1-H40c
 2.2 with sigma of 0.02
 H5-H58a
 2.2 with sigma of 0.02
3. Uiso/Uaniso restraints and constraints
Uanis(O8) \\sim Ueq: with sigma of 0.1 and sigma for terminal atoms of 0.2
4.a Aromatic/amide H refined with riding coordinates:
 C4(H4), C6(H6), C7(H7), C20(H20), C23(H23), C26(H26), C30(H30), C34(H34),
 C39(H39), C41(H41), C42(H42), C44(H44), C45(H45), C46(H46), C47(H47), C49(H49),
  C50(H50), C51(H51)
4.b Idealised Me refined as rotating group:
 C36(H36a,H36b,H36c), C37(H37a,H37b,H37c), C40(H40a,H40b,H40c), C43(H43a,H43b,
 H43c), C48(H48a,H48b,H48c), C52(H52a,H52b,H52c), C53(H53a,H53b,H53c), C54(H54a,
 H54b,H54c), C55(H55a,H55b,H55c), C56(H56a,H56b,H56c), C57(H57a,H57b,H57c),
 C58(H58a,H58b,H58c), C59(H59a,H59b,H59c), C60(H60a,H60b,H60c)
4.c Idealised tetrahedral OH refined as rotating group:
 O1(H1), O5(H5)
;
_olex2_submission_special_instructions 'No special instructions were received'

loop_
_space_group_symop_id
_space_group_symop_operation_xyz
1 'x, y, z'
2 '-x, -y, -z'

loop_
_atom_site_label
_atom_site_type_symbol
_atom_site_fract_x
_atom_site_fract_y
_atom_site_fract_z
_atom_site_U_iso_or_equiv
_atom_site_adp_type
_atom_site_occupancy
_atom_site_calc_flag
_atom_site_disorder_assembly
_atom_site_disorder_group
_atom_site_refinement_flags_posn
_atom_site_refinement_flags_adp
O1 O -0.01209(17) 0.23481(18) -0.03615(6) 0.0560(5) Uani 1 d . . . .
H1 H -0.0824 0.1621 -0.0459 0.084 Uiso 1 calc . . DGR .
C1 C -0.0652(2) 0.2820(2) 0.06336(9) 0.0340(5) Uani 1 d . . . .
N1 N 0.3238(2) 0.3617(2) 0.75627(13) 0.0656(7) Uani 1 d . . . .
O2 O 0.2961(2) 0.3274(2) 0.80480(11) 0.0958(8) Uani 1 d . . . .
O3 O 0.30536(18) 0.54498(18) 0.35927(7) 0.0616(5) Uani 1 d . . . .
O4 O 0.6484(2) 1.0752(2) 0.21648(10) 0.0852(7) Uani 1 d . . . .
N2 N 0.5538(3) 0.9851(2) 0.18126(12) 0.0711(7) Uani 1 d . . . .
O5 O 0.35024(17) 0.6695(2) 0.48747(7) 0.0701(6) Uani 1 d . . . .
H5 H 0.3651 0.7107 0.4595 0.105 Uiso 1 calc . . DGR .
O6 O 0.79603(19) 0.9957(2) 0.85444(8) 0.0767(6) Uani 1 d . . . .
O7 O 0.2779(2) 0.2828(2) 0.70783(11) 0.0887(7) Uani 1 d . . . .
C2 C 0.1470(2) 0.2812(2) 0.04823(9) 0.0351(5) Uani 1 d . . . .
C3 C 0.0215(2) 0.2647(2) 0.02588(9) 0.0361(5) Uani 1 d . . . .
C4 C 0.4656(2) 0.8417(2) 0.64266(10) 0.0389(6) Uani 1 d . . . .
H4 H 0.4283 0.8508 0.6776 0.047 Uiso 1 calc . . R .
C5 C 0.0968(2) 0.3266(2) 0.14937(9) 0.0362(5) Uani 1 d . . . .
C6 C -0.0246(2) 0.3114(2) 0.12508(9) 0.0370(6) Uani 1 d . . . .
H6 H -0.0811 0.3214 0.1512 0.044 Uiso 1 calc . . R .
C7 C 0.1817(2) 0.3129(2) 0.11056(9) 0.0378(6) Uani 1 d . . . .
H7 H 0.2643 0.3253 0.1268 0.045 Uiso 1 calc . . R .
C8 C 0.6052(2) 0.9105(2) 0.64494(9) 0.0371(6) Uani 1 d . . . .
C9 C 0.3793(2) 0.7599(2) 0.59027(10) 0.0398(6) Uani 1 d . . . .
C10 C 0.1374(2) 0.3581(2) 0.21592(9) 0.0371(6) Uani 1 d . . . .
C11 C -0.2001(2) 0.2686(2) 0.03757(10) 0.0402(6) Uani 1 d . . . .
C12 C 0.6919(2) 0.9773(2) 0.70382(10) 0.0382(6) Uani 1 d . . . .
C13 C 0.1420(2) 0.3170(3) 0.31417(10) 0.0437(6) Uani 1 d . . . .
C14 C 0.5865(2) 0.7723(2) 0.75362(10) 0.0405(6) Uani 1 d . . . .
C15 C 0.6781(2) 0.9151(2) 0.75162(9) 0.0398(6) Uani 1 d . . . .
C16 C 0.2297(2) 0.4792(2) 0.25014(9) 0.0387(6) Uani 1 d . . . .
C17 C 0.8077(2) 1.1193(2) 0.72016(10) 0.0401(6) Uani 1 d . . . .
C18 C 0.0808(2) 0.2529(2) 0.25462(10) 0.0403(6) Uani 1 d . . . .
C19 C 0.3116(2) 0.6093(2) 0.23181(10) 0.0417(6) Uani 1 d . . . .
C20 C 0.6598(2) 0.9009(2) 0.59222(9) 0.0401(6) Uani 1 d . . . .
H20 H 0.7535 0.9482 0.5934 0.048 Uiso 1 calc . . R .
C21 C 0.2406(2) 0.2621(3) 0.00600(10) 0.0449(6) Uani 1 d . . . .
C22 C 0.2365(2) 0.4602(3) 0.31432(10) 0.0428(6) Uani 1 d . . . .
C23 C 0.5263(2) 0.7329(3) 0.80475(10) 0.0480(6) Uani 1 d . . . .
H23 H 0.5434 0.7980 0.8385 0.058 Uiso 1 calc . . R .
C24 C 0.5800(2) 0.8235(2) 0.53761(9) 0.0419(6) Uani 1 d . . . .
C25 C 0.4393(2) 0.7526(2) 0.53816(10) 0.0459(6) Uani 1 d . . . .
C26 C 0.5586(2) 0.6719(2) 0.70372(10) 0.0455(6) Uani 1 d . . . .
H26 H 0.5997 0.6959 0.6694 0.055 Uiso 1 calc . . R .
C27 C 0.4142(2) 0.5039(2) 0.75545(11) 0.0461(6) Uani 1 d . . . .
C28 C 0.4710(3) 0.8558(2) 0.19937(11) 0.0507(7) Uani 1 d . . . .
C29 C 0.2246(2) 0.6759(3) 0.59118(11) 0.0504(7) Uani 1 d . . . .
C30 C 0.4721(2) 0.5392(3) 0.70436(11) 0.0496(7) Uani 1 d . . . .
H30 H 0.4528 0.4737 0.6705 0.060 Uiso 1 calc . . R .
C31 C 0.8639(2) 1.1388(2) 0.77976(10) 0.0466(6) Uani 1 d . . . .
C32 C 0.8595(2) 1.2254(2) 0.68911(11) 0.0467(6) Uani 1 d . . . .
C33 C -0.0095(2) 0.1158(3) 0.24090(11) 0.0487(6) Uani 1 d . . . .
C34 C 0.4415(3) 0.5991(3) 0.80628(11) 0.0525(7) Uani 1 d . . . .
H34 H 0.4033 0.5734 0.8410 0.063 Uiso 1 calc . . R .
C35 C 0.7822(2) 1.0133(3) 0.80334(11) 0.0500(7) Uani 1 d . . . .
C36 C -0.2692(2) 0.3037(3) 0.08806(11) 0.0579(7) Uani 1 d . . . .
H36A H -0.2898 0.2425 0.1155 0.087 Uiso 1 calc . . GR .
H36B H -0.3514 0.2967 0.0708 0.087 Uiso 1 calc . . GR .
H36C H -0.2095 0.3941 0.1095 0.087 Uiso 1 calc . . GR .
C37 C -0.3009(2) 0.1238(3) 0.00527(12) 0.0583(7) Uani 1 d . . . .
H37A H -0.2707 0.1043 -0.0319 0.087 Uiso 1 calc . . DGR .
H37B H -0.3887 0.1143 -0.0033 0.087 Uiso 1 calc . . GR .
H37C H -0.3063 0.0624 0.0308 0.087 Uiso 1 calc . . GR .
C38 C 0.6457(3) 0.8154(3) 0.48037(10) 0.0553(7) Uani 1 d . . . .
C39 C 0.1154(3) 0.2489(3) 0.36114(12) 0.0575(7) Uani 1 d . . . .
H39 H 0.1568 0.2931 0.4004 0.069 Uiso 1 calc . . R .
C40 C -0.1767(3) 0.3664(3) -0.00530(12) 0.0574(7) Uani 1 d . . . .
H40A H -0.1155 0.4568 0.0157 0.086 Uiso 1 calc . . GR .
H40B H -0.2615 0.3586 -0.0193 0.086 Uiso 1 calc . . GR .
H40C H -0.1382 0.3454 -0.0392 0.086 Uiso 1 calc . . DGR .
O8 O 0.5224(3) 0.9990(2) 0.13192(12) 0.1393(13) Uani 1 d . . . U
C41 C 0.4300(3) 0.7101(3) 0.26805(11) 0.0562(7) Uani 1 d . . . .
H41 H 0.4560 0.6940 0.3042 0.067 Uiso 1 calc . . R .
C42 C 0.5096(3) 0.8325(3) 0.25222(11) 0.0575(7) Uani 1 d . . . .
H42 H 0.5884 0.8982 0.2771 0.069 Uiso 1 calc . . R .
C43 C 0.1870(3) 0.6992(3) 0.65377(12) 0.0666(8) Uani 1 d . . . .
H43A H 0.2337 0.6764 0.6823 0.100 Uiso 1 calc . . GR .
H43B H 0.0909 0.6438 0.6530 0.100 Uiso 1 calc . . GR .
H43C H 0.2125 0.7922 0.6655 0.100 Uiso 1 calc . . GR .
C44 C 0.2751(3) 0.6392(3) 0.17888(11) 0.0586(7) Uani 1 d . . . .
H44 H 0.1957 0.5751 0.1539 0.070 Uiso 1 calc . . R .
C45 C 0.9719(3) 1.3462(3) 0.71976(13) 0.0614(8) Uani 1 d . . . .
H45 H 1.0101 1.4187 0.6999 0.074 Uiso 1 calc . . R .
C46 C -0.0360(3) 0.0480(3) 0.28970(13) 0.0632(8) Uani 1 d . . . .
H46 H -0.0970 -0.0441 0.2822 0.076 Uiso 1 calc . . R .
C47 C 0.9728(3) 1.2577(3) 0.80906(12) 0.0644(8) Uani 1 d . . . .
H47 H 1.0086 1.2679 0.8486 0.077 Uiso 1 calc . . R .
C48 C -0.0784(3) 0.0365(3) 0.17877(12) 0.0645(8) Uani 1 d . . . .
H48A H -0.1403 0.0633 0.1646 0.097 Uiso 1 calc . . GR .
H48B H -0.1272 -0.0577 0.1801 0.097 Uiso 1 calc . . GR .
H48C H -0.0116 0.0531 0.1518 0.097 Uiso 1 calc . . GR .
C49 C 0.0240(3) 0.1114(3) 0.34786(13) 0.0672(8) Uani 1 d . . . .
H49 H 0.0034 0.0621 0.3787 0.081 Uiso 1 calc . . R .
C50 C 0.3537(3) 0.7609(3) 0.16270(12) 0.0660(8) Uani 1 d . . . .
H50 H 0.3278 0.7791 0.1271 0.079 Uiso 1 calc . . R .
C51 C 1.0278(3) 1.3623(3) 0.77740(13) 0.0694(9) Uani 1 d . . . .
H51 H 1.1033 1.4440 0.7955 0.083 Uiso 1 calc . . R .
C52 C 0.2830(3) 0.3614(3) -0.03735(13) 0.0754(9) Uani 1 d . . . .
H52A H 0.2040 0.3463 -0.0619 0.113 Uiso 1 calc . . GR .
H52B H 0.3423 0.3485 -0.0628 0.113 Uiso 1 calc . . GR .
H52C H 0.3295 0.4518 -0.0145 0.113 Uiso 1 calc . . GR .
C53 C 0.8025(3) 1.2218(3) 0.62676(12) 0.0676(8) Uani 1 d . . . .
H53A H 0.8410 1.1877 0.5970 0.101 Uiso 1 calc . . GR .
H53B H 0.8246 1.3112 0.6226 0.101 Uiso 1 calc . . GR .
H53C H 0.7059 1.1644 0.6209 0.101 Uiso 1 calc . . GR .
C54 C 0.3709(3) 0.2871(3) 0.04156(12) 0.0719(9) Uani 1 d . . . .
H54A H 0.4179 0.3770 0.0649 0.108 Uiso 1 calc . . GR .
H54B H 0.4278 0.2762 0.0140 0.108 Uiso 1 calc . . GR .
H54C H 0.3488 0.2238 0.0681 0.108 Uiso 1 calc . . GR .
C55 C 0.1477(3) 0.7140(3) 0.54732(13) 0.0784(10) Uani 1 d . . . .
H55A H 0.1752 0.8073 0.5594 0.118 Uiso 1 calc . . GR .
H55B H 0.0520 0.6599 0.5480 0.118 Uiso 1 calc . . GR .
H55C H 0.1679 0.6984 0.5071 0.118 Uiso 1 calc . . GR .
C56 C 0.8007(3) 0.9055(3) 0.49234(12) 0.0798(10) Uani 1 d . . . .
H56A H 0.8240 0.9967 0.5074 0.120 Uiso 1 calc . . GR .
H56B H 0.8379 0.9009 0.4554 0.120 Uiso 1 calc . . GR .
H56C H 0.8371 0.8749 0.5217 0.120 Uiso 1 calc . . GR .
C57 C 0.1787(3) 0.5251(3) 0.57457(14) 0.0776(9) Uani 1 d . . . .
H57A H 0.1940 0.5047 0.5339 0.116 Uiso 1 calc . . GR .
H57B H 0.0840 0.4725 0.5777 0.116 Uiso 1 calc . . GR .
H57C H 0.2297 0.5041 0.6018 0.116 Uiso 1 calc . . GR .
C58 C 0.5978(3) 0.8671(3) 0.43070(12) 0.0803(10) Uani 1 d . . . .
H58A H 0.5089 0.7986 0.4115 0.120 Uiso 1 calc . . DGR .
H58B H 0.6595 0.8890 0.4012 0.120 Uiso 1 calc . . GR .
H58C H 0.5953 0.9461 0.4484 0.120 Uiso 1 calc . . GR .
C59 C 0.6151(3) 0.6709(3) 0.45778(13) 0.0822(10) Uani 1 d . . . .
H59A H 0.6462 0.6411 0.4894 0.123 Uiso 1 calc . . GR .
H59B H 0.6609 0.6687 0.4234 0.123 Uiso 1 calc . . GR .
H59C H 0.5192 0.6127 0.4464 0.123 Uiso 1 calc . . DGR .
C60 C 0.1698(3) 0.1170(3) -0.02896(14) 0.0816(10) Uani 1 d . . . .
H60A H 0.1449 0.0565 -0.0010 0.122 Uiso 1 calc . . GR .
H60B H 0.2301 0.1048 -0.0539 0.122 Uiso 1 calc . . GR .
H60C H 0.0899 0.0986 -0.0539 0.122 Uiso 1 calc . . GR .

loop_
_atom_site_aniso_label
_atom_site_aniso_U_11
_atom_site_aniso_U_22
_atom_site_aniso_U_33
_atom_site_aniso_U_23
_atom_site_aniso_U_13
_atom_site_aniso_U_12
O1 0.0552(11) 0.0723(13) 0.0287(9) -0.0003(8) -0.0053(8) 0.0266(10)
C1 0.0286(12) 0.0326(13) 0.0350(12) 0.0042(10) 0.0007(10) 0.0119(10)
N1 0.0603(16) 0.0529(16) 0.0790(19) 0.0162(15) 0.0192(14) 0.0232(13)
O2 0.1119(19) 0.0745(16) 0.0930(17) 0.0404(14) 0.0428(15) 0.0319(14)
O3 0.0740(13) 0.0674(13) 0.0310(9) -0.0042(9) -0.0063(9) 0.0307(11)
O4 0.0813(15) 0.0558(13) 0.0790(15) 0.0053(11) 0.0019(12) 0.0073(12)
N2 0.0838(19) 0.0501(16) 0.0555(16) 0.0086(13) 0.0082(14) 0.0160(15)
O5 0.0506(11) 0.0907(15) 0.0333(10) -0.0086(9) -0.0101(8) 0.0151(11)
O6 0.0783(14) 0.0832(15) 0.0357(11) 0.0104(10) -0.0146(9) 0.0179(12)
O7 0.0875(16) 0.0514(13) 0.0924(17) -0.0002(12) 0.0139(13) 0.0120(12)
C2 0.0366(13) 0.0360(13) 0.0299(12) 0.0046(10) 0.0027(10) 0.0168(11)
C3 0.0380(13) 0.0363(13) 0.0264(12) 0.0019(10) -0.0015(10) 0.0144(11)
C4 0.0394(14) 0.0419(14) 0.0320(12) 0.0047(10) 0.0018(10) 0.0188(12)
C5 0.0364(13) 0.0370(13) 0.0308(12) 0.0037(10) -0.0001(10) 0.0161(11)
C6 0.0353(13) 0.0431(14) 0.0308(12) 0.0031(10) 0.0035(10) 0.0193(11)
C7 0.0318(13) 0.0452(14) 0.0361(13) 0.0068(11) -0.0001(10) 0.0197(11)
C8 0.0380(14) 0.0362(13) 0.0295(12) 0.0035(10) -0.0019(10) 0.0141(11)
C9 0.0354(13) 0.0419(14) 0.0347(13) 0.0022(11) -0.0019(10) 0.0156(11)
C10 0.0362(13) 0.0455(14) 0.0313(12) 0.0030(11) 0.0018(10) 0.0232(12)
C11 0.0339(13) 0.0426(14) 0.0390(13) 0.0047(11) -0.0006(10) 0.0164(11)
C12 0.0320(13) 0.0418(14) 0.0350(13) -0.0007(11) -0.0014(10) 0.0167(11)
C13 0.0434(15) 0.0571(17) 0.0337(13) 0.0111(12) 0.0064(11) 0.0270(13)
C14 0.0387(14) 0.0460(15) 0.0349(13) 0.0067(11) -0.0009(10) 0.0206(12)
C15 0.0389(14) 0.0451(15) 0.0293(12) 0.0014(11) -0.0005(10) 0.0182(12)
C16 0.0405(14) 0.0472(15) 0.0288(12) 0.0039(11) -0.0010(10) 0.0236(12)
C17 0.0356(13) 0.0432(15) 0.0344(13) 0.0005(11) 0.0009(10) 0.0164(12)
C18 0.0377(13) 0.0499(16) 0.0357(13) 0.0084(11) 0.0052(10) 0.0237(13)
C19 0.0454(15) 0.0449(15) 0.0327(13) 0.0019(11) 0.0011(11) 0.0227(13)
C20 0.0335(13) 0.0433(14) 0.0351(13) 0.0068(11) 0.0005(10) 0.0133(11)
C21 0.0438(15) 0.0585(16) 0.0377(13) 0.0073(12) 0.0082(11) 0.0299(13)
C22 0.0450(14) 0.0554(17) 0.0295(13) 0.0018(12) 0.0005(11) 0.0283(13)
C23 0.0542(16) 0.0526(17) 0.0328(13) 0.0045(11) 0.0043(11) 0.0245(14)
C24 0.0437(15) 0.0489(15) 0.0274(12) 0.0041(11) 0.0029(10) 0.0198(12)
C25 0.0431(15) 0.0487(15) 0.0312(13) -0.0006(11) -0.0060(11) 0.0152(12)
C26 0.0499(15) 0.0528(17) 0.0373(14) 0.0093(12) 0.0099(11) 0.0279(14)
C27 0.0432(15) 0.0447(16) 0.0496(16) 0.0128(12) 0.0100(12) 0.0201(13)
C28 0.0591(17) 0.0401(15) 0.0443(15) 0.0061(12) 0.0050(13) 0.0192(14)
C29 0.0378(14) 0.0560(17) 0.0451(15) 0.0050(12) -0.0014(11) 0.0160(13)
C30 0.0556(16) 0.0448(16) 0.0457(15) 0.0031(12) 0.0067(13) 0.0246(14)
C31 0.0397(14) 0.0485(16) 0.0356(14) -0.0011(12) -0.0032(11) 0.0132(13)
C32 0.0430(15) 0.0441(15) 0.0463(15) 0.0049(12) 0.0045(12) 0.0180(13)
C33 0.0429(15) 0.0533(17) 0.0479(15) 0.0115(13) 0.0047(12) 0.0223(14)
C34 0.0553(17) 0.0576(18) 0.0438(15) 0.0160(13) 0.0153(12) 0.0254(15)
C35 0.0468(15) 0.0588(17) 0.0337(14) 0.0015(12) -0.0038(11) 0.0210(14)
C36 0.0419(15) 0.078(2) 0.0561(17) 0.0050(14) -0.0008(12) 0.0349(15)
C37 0.0371(15) 0.0533(17) 0.0667(18) 0.0015(14) -0.0077(13) 0.0131(13)
C38 0.0486(16) 0.072(2) 0.0324(14) 0.0039(13) 0.0037(11) 0.0223(15)
C39 0.0525(17) 0.079(2) 0.0401(15) 0.0195(14) 0.0060(12) 0.0306(16)
C40 0.0526(16) 0.0631(18) 0.0584(17) 0.0158(14) -0.0027(13) 0.0303(14)
O8 0.181(3) 0.0768(17) 0.0747(17) 0.0364(14) -0.0237(18) -0.0023(17)
C41 0.0599(17) 0.0497(17) 0.0424(15) 0.0055(13) -0.0093(13) 0.0171(15)
C42 0.0578(17) 0.0488(17) 0.0474(16) 0.0004(13) -0.0081(13) 0.0163(14)
C43 0.0410(16) 0.083(2) 0.0618(18) 0.0095(16) 0.0076(13) 0.0213(15)
C44 0.0677(18) 0.0448(16) 0.0447(15) 0.0061(13) -0.0130(13) 0.0166(14)
C45 0.0553(17) 0.0483(17) 0.0636(19) 0.0050(14) 0.0120(14) 0.0141(14)
C46 0.0558(18) 0.0602(18) 0.067(2) 0.0250(16) 0.0076(15) 0.0212(15)
C47 0.0523(17) 0.067(2) 0.0459(16) -0.0023(15) -0.0081(13) 0.0138(16)
C48 0.0628(19) 0.0483(17) 0.0616(18) 0.0044(14) -0.0042(14) 0.0148(15)
C49 0.0610(19) 0.076(2) 0.0610(19) 0.0338(17) 0.0101(15) 0.0261(18)
C50 0.082(2) 0.0523(18) 0.0459(16) 0.0111(14) -0.0125(15) 0.0210(17)
C51 0.0502(18) 0.0566(19) 0.064(2) -0.0059(16) -0.0033(15) 0.0037(15)
C52 0.069(2) 0.112(3) 0.069(2) 0.0463(19) 0.0336(16) 0.054(2)
C53 0.081(2) 0.0538(18) 0.0606(18) 0.0173(14) -0.0001(15) 0.0273(16)
C54 0.0585(18) 0.120(3) 0.0537(17) 0.0147(17) 0.0122(14) 0.0577(19)
C55 0.0478(18) 0.111(3) 0.070(2) 0.0202(18) -0.0078(15) 0.0350(18)
C56 0.0559(19) 0.119(3) 0.0437(16) 0.0102(17) 0.0148(14) 0.0291(19)
C57 0.0570(19) 0.059(2) 0.086(2) 0.0019(16) 0.0095(16) 0.0088(16)
C58 0.074(2) 0.104(3) 0.0397(16) 0.0214(16) 0.0046(14) 0.0251(19)
C59 0.086(2) 0.096(3) 0.0590(19) -0.0128(17) 0.0121(17) 0.048(2)
C60 0.080(2) 0.083(2) 0.085(2) -0.0137(18) 0.0133(18) 0.050(2)

loop_
_atom_type_symbol
_atom_type_description
_atom_type_scat_dispersion_real
_atom_type_scat_dispersion_imag
_atom_type_scat_source
C C 0.0033 0.0016 'International Tables Vol C Tables 4.2.6.8 and 6.1.1.4'
H H 0.0000 0.0000 'International Tables Vol C Tables 4.2.6.8 and 6.1.1.4'
N N 0.0061 0.0033 'International Tables Vol C Tables 4.2.6.8 and 6.1.1.4'
O O 0.0106 0.0060 'International Tables Vol C Tables 4.2.6.8 and 6.1.1.4'

loop_
_geom_angle_atom_site_label_1
_geom_angle_atom_site_label_2
_geom_angle_atom_site_label_3
_geom_angle
_geom_angle_site_symmetry_1
_geom_angle_site_symmetry_3
_geom_angle_publ_flag
C3 C1 C11 122.02(19) . . ?
C6 C1 C3 116.71(19) . . ?
C6 C1 C11 121.26(19) . . ?
O2 N1 O7 123.2(3) . . ?
O2 N1 C27 118.8(3) . . ?
O7 N1 C27 117.9(2) . . ?
O4 N2 C28 119.2(2) . . ?
O8 N2 O4 122.5(3) . . ?
O8 N2 C28 118.3(2) . . ?
C3 C2 C21 121.93(19) . . ?
C7 C2 C3 116.8(2) . . ?
C7 C2 C21 121.2(2) . . ?
O1 C3 C1 120.17(19) . . ?
O1 C3 C2 116.77(19) . . ?
C1 C3 C2 123.03(19) . . ?
C8 C4 C9 122.5(2) . . ?
C6 C5 C7 118.9(2) . . ?
C6 C5 C10 121.1(2) . . ?
C7 C5 C10 120.01(19) . . ?
C5 C6 C1 122.5(2) . . ?
C5 C7 C2 122.0(2) . . ?
C4 C8 C12 119.8(2) . . ?
C4 C8 C20 118.5(2) . . ?
C20 C8 C12 121.3(2) . . ?
C4 C9 C25 117.0(2) . . ?
C4 C9 C29 120.6(2) . . ?
C25 C9 C29 122.4(2) . . ?
C5 C10 C18 122.51(19) . . ?
C16 C10 C5 127.1(2) . . ?
C16 C10 C18 110.35(18) . . ?
C36 C11 C1 111.17(18) . . ?
C36 C11 C37 106.6(2) . . ?
C37 C11 C1 111.34(19) . . ?
C40 C11 C1 111.32(19) . . ?
C40 C11 C36 106.0(2) . . ?
C40 C11 C37 110.2(2) . . ?
C8 C12 C17 126.7(2) . . ?
C15 C12 C8 123.5(2) . . ?
C15 C12 C17 109.80(19) . . ?
C18 C13 C22 108.2(2) . . ?
C39 C13 C18 122.4(2) . . ?
C39 C13 C22 129.4(2) . . ?
C23 C14 C15 121.6(2) . . ?
C23 C14 C26 118.0(2) . . ?
C26 C14 C15 120.4(2) . . ?
C12 C15 C14 127.9(2) . . ?
C12 C15 C35 108.6(2) . . ?
C14 C15 C35 123.3(2) . . ?
C10 C16 C19 129.5(2) . . ?
C10 C16 C22 107.4(2) . . ?
C19 C16 C22 123.1(2) . . ?
C31 C17 C12 107.4(2) . . ?
C32 C17 C12 132.8(2) . . ?
C32 C17 C31 119.8(2) . . ?
C13 C18 C10 107.1(2) . . ?
C33 C18 C10 132.3(2) . . ?
C33 C18 C13 120.6(2) . . ?
C41 C19 C16 120.6(2) . . ?
C44 C19 C16 122.6(2) . . ?
C44 C19 C41 116.8(2) . . ?
C8 C20 C24 122.5(2) . . ?
C52 C21 C2 111.0(2) . . ?
C54 C21 C2 111.50(19) . . ?
C54 C21 C52 106.8(2) . . ?
C60 C21 C2 109.9(2) . . ?
C60 C21 C52 110.8(2) . . ?
C60 C21 C54 106.7(2) . . ?
O3 C22 C13 125.1(2) . . ?
O3 C22 C16 128.0(2) . . ?
C13 C22 C16 106.92(19) . . ?
C34 C23 C14 121.1(2) . . ?
C20 C24 C25 116.7(2) . . ?
C20 C24 C38 120.5(2) . . ?
C25 C24 C38 122.7(2) . . ?
O5 C25 C9 115.1(2) . . ?
O5 C25 C24 122.1(2) . . ?
C9 C25 C24 122.8(2) . . ?
C30 C26 C14 121.3(2) . . ?
C30 C27 N1 119.0(2) . . ?
C30 C27 C34 121.5(2) . . ?
C34 C27 N1 119.5(2) . . ?
C42 C28 N2 119.9(2) . . ?
C42 C28 C50 121.3(2) . . ?
C50 C28 N2 118.8(2) . . ?
C43 C29 C9 111.64(19) . . ?
C43 C29 C55 107.5(2) . . ?
C43 C29 C57 106.9(2) . . ?
C55 C29 C9 110.7(2) . . ?
C55 C29 C57 110.9(2) . . ?
C57 C29 C9 109.2(2) . . ?
C26 C30 C27 119.3(2) . . ?
C17 C31 C35 108.3(2) . . ?
C47 C31 C17 123.0(2) . . ?
C47 C31 C35 128.7(2) . . ?
C17 C32 C45 116.4(2) . . ?
C17 C32 C53 125.5(2) . . ?
C45 C32 C53 118.2(2) . . ?
C18 C33 C46 116.2(2) . . ?
C18 C33 C48 125.1(2) . . ?
C46 C33 C48 118.7(2) . . ?
C23 C34 C27 118.8(2) . . ?
O6 C35 C15 127.3(2) . . ?
O6 C35 C31 126.9(2) . . ?
C31 C35 C15 105.7(2) . . ?
C24 C38 C56 111.7(2) . . ?
C24 C38 C58 110.8(2) . . ?
C56 C38 C58 105.6(2) . . ?
C59 C38 C24 110.6(2) . . ?
C59 C38 C56 106.9(2) . . ?
C59 C38 C58 111.0(2) . . ?
C13 C39 C49 117.4(2) . . ?
C42 C41 C19 122.3(2) . . ?
C28 C42 C41 118.7(2) . . ?
C50 C44 C19 121.4(2) . . ?
C51 C45 C32 123.0(3) . . ?
C49 C46 C33 122.9(3) . . ?
C31 C47 C51 117.3(3) . . ?
C46 C49 C39 120.5(3) . . ?
C44 C50 C28 119.5(2) . . ?
C45 C51 C47 120.5(3) . . ?

loop_
_geom_bond_atom_site_label_1
_geom_bond_atom_site_label_2
_geom_bond_distance
_geom_bond_site_symmetry_2
_geom_bond_publ_flag
O1 C3 1.381(2) . ?
C1 C3 1.401(3) . ?
C1 C6 1.385(3) . ?
C1 C11 1.545(3) . ?
N1 O2 1.221(3) . ?
N1 O7 1.223(3) . ?
N1 C27 1.461(3) . ?
O3 C22 1.223(3) . ?
O4 N2 1.211(3) . ?
N2 C28 1.462(3) . ?
N2 O8 1.210(3) . ?
O5 C25 1.374(3) . ?
O6 C35 1.216(3) . ?
C2 C3 1.407(3) . ?
C2 C7 1.388(3) . ?
C2 C21 1.538(3) . ?
C4 C8 1.384(3) . ?
C4 C9 1.387(3) . ?
C5 C6 1.384(3) . ?
C5 C7 1.386(3) . ?
C5 C10 1.488(3) . ?
C8 C12 1.475(3) . ?
C8 C20 1.385(3) . ?
C9 C25 1.401(3) . ?
C9 C29 1.548(3) . ?
C10 C16 1.358(3) . ?
C10 C18 1.503(3) . ?
C11 C36 1.534(3) . ?
C11 C37 1.535(3) . ?
C11 C40 1.529(3) . ?
C12 C15 1.355(3) . ?
C12 C17 1.499(3) . ?
C13 C18 1.401(3) . ?
C13 C22 1.473(3) . ?
C13 C39 1.369(3) . ?
C14 C15 1.474(3) . ?
C14 C23 1.390(3) . ?
C14 C26 1.397(3) . ?
C15 C35 1.496(3) . ?
C16 C19 1.470(3) . ?
C16 C22 1.500(3) . ?
C17 C31 1.400(3) . ?
C17 C32 1.389(3) . ?
C18 C33 1.383(3) . ?
C19 C41 1.392(3) . ?
C19 C44 1.390(3) . ?
C20 C24 1.390(3) . ?
C21 C52 1.530(4) . ?
C21 C54 1.530(3) . ?
C21 C60 1.529(4) . ?
C23 C34 1.378(3) . ?
C24 C25 1.404(3) . ?
C24 C38 1.538(3) . ?
C26 C30 1.366(3) . ?
C27 C30 1.370(3) . ?
C27 C34 1.378(3) . ?
C28 C42 1.359(3) . ?
C28 C50 1.371(3) . ?
C29 C43 1.521(3) . ?
C29 C55 1.538(4) . ?
C29 C57 1.541(4) . ?
C31 C35 1.488(4) . ?
C31 C47 1.367(3) . ?
C32 C45 1.403(3) . ?
C32 C53 1.508(3) . ?
C33 C46 1.404(3) . ?
C33 C48 1.499(3) . ?
C38 C56 1.538(4) . ?
C38 C58 1.539(4) . ?
C38 C59 1.536(4) . ?
C39 C49 1.389(4) . ?
C41 C42 1.373(4) . ?
C44 C50 1.368(4) . ?
C45 C51 1.367(4) . ?
C46 C49 1.370(4) . ?
C47 C51 1.387(4) . ?
